data_1564434
loop_
_publ_author_name
'Volpi, Giorgio'
'Priola, Emanuele'
'Garino, Claudio'
'Daolio, Andrea'
'Rabezzana, Roberto'
'Benzi, Paola'
'Giordana, Alessia'
'Diana, Eliano'
'Gobetto, Roberto'

_publ_section_title
;
 Blue fluorescent zinc(II) complexes based on tunable
 imidazo[1,5-a]pyridines
;
_journal_name_full 'Inorganica Chimica Acta'
_journal_page_first 119662
_journal_paper_doi 10.1016/j.ica.2020.119662
_journal_volume 509
_journal_year 2020
_chemical_formula_sum 'C18 H13 Cl2 N3 Zn'
_chemical_formula_weight 407.60
_space_group_IT_number 14
_space_group_name_Hall '-P 2ybc'
_space_group_name_H-M_alt 'P 1 21/c 1'
_symmetry_cell_setting monoclinic
_symmetry_space_group_name_H-M 'P 1 21/c 1'
_atom_sites_solution_hydrogens geom
_atom_sites_solution_primary direct
_atom_sites_solution_secondary difmap
_cell_angle_alpha 90.00
_cell_angle_beta 100.340(4)
_cell_angle_gamma 90.00
_cell_formula_units_Z 4
_cell_length_a 8.8557(3)
_cell_length_b 11.8069(5)
_cell_length_c 16.8833(8)
_cell_measurement_reflns_used 3751
_cell_measurement_temperature 293(2)
_cell_measurement_theta_max 29.4498
_cell_measurement_theta_min 3.2997
_cell_volume 1736.62(13)
_computing_cell_refinement
;
CrysAlisPro, Agilent Technologies,
Version 1.171.36.20 (release 27-06-2012 CrysAlis171 .NET)
(compiled Jul 11 2012,15:38:31)
;
_computing_data_collection
;
CrysAlisPro, Agilent Technologies,
Version 1.171.36.20 (release 27-06-2012 CrysAlis171 .NET)
(compiled Jul 11 2012,15:38:31)
;
_computing_data_reduction
;
CrysAlisPro, Agilent Technologies,
Version 1.171.36.20 (release 27-06-2012 CrysAlis171 .NET)
(compiled Jul 11 2012,15:38:31)
;
_computing_molecular_graphics 'SHELXP-97 (Sheldrick, 1997)'
_computing_structure_refinement 'SHELXL-97 (Sheldrick, 1997)'
_computing_structure_solution 'SHELXS-97 (Sheldrick, 1990)'
_diffrn_ambient_temperature 293(2)
_diffrn_detector_area_resol_mean 10.2890
_diffrn_measured_fraction_theta_full 0.999
_diffrn_measured_fraction_theta_max 0.999
_diffrn_measurement_device_type 'Xcalibur, Ruby, Gemini ultra'
_diffrn_measurement_method '\w scans'
_diffrn_radiation_monochromator graphite
_diffrn_radiation_source 'fine-focus sealed tube'
_diffrn_radiation_type MoK\a
_diffrn_radiation_wavelength 0.71073
_diffrn_reflns_av_R_equivalents 0.1183
_diffrn_reflns_av_sigmaI/netI 0.0992
_diffrn_reflns_limit_h_max 11
_diffrn_reflns_limit_h_min -11
_diffrn_reflns_limit_k_max 14
_diffrn_reflns_limit_k_min -14
_diffrn_reflns_limit_l_max 21
_diffrn_reflns_limit_l_min -21
_diffrn_reflns_number 19505
_diffrn_reflns_theta_full 25.00
_diffrn_reflns_theta_max 25.00
_diffrn_reflns_theta_min 3.31
_diffrn_standards_number 19505
_exptl_absorpt_coefficient_mu 1.725
_exptl_absorpt_correction_T_max 1.00000
_exptl_absorpt_correction_T_min 0.96625
_exptl_absorpt_correction_type multi-scan
_exptl_absorpt_process_details
;
CrysAlisPro, Agilent Technologies,
Version 1.171.36.20 (release 27-06-2012 CrysAlis171 .NET)
(compiled Jul 11 2012,15:38:31)
Empirical absorption correction using spherical harmonics,
 implemented in SCALE3 ABSPACK scaling algorithm.
;
_exptl_crystal_colour yellow
_exptl_crystal_density_diffrn 1.559
_exptl_crystal_density_method 'not measured'
_exptl_crystal_description prism
_exptl_crystal_F_000 824.0
_exptl_crystal_size_max 0.30
_exptl_crystal_size_mid 0.21
_exptl_crystal_size_min 0.20
_refine_diff_density_max 0.524
_refine_diff_density_min -0.631
_refine_diff_density_rms 0.107
_refine_ls_extinction_method none
_refine_ls_goodness_of_fit_ref 1.080
_refine_ls_hydrogen_treatment mixed
_refine_ls_matrix_type full
_refine_ls_number_parameters 217
_refine_ls_number_reflns 2789
_refine_ls_number_restraints 0
_refine_ls_restrained_S_all 1.080
_refine_ls_R_factor_all 0.1211
_refine_ls_R_factor_gt 0.0676
_refine_ls_shift/su_max 0.000
_refine_ls_shift/su_mean 0.000
_refine_ls_structure_factor_coef Fsqd
_refine_ls_weighting_details 'calc w=1/[\s^2^(Fo^2^)+(0.0832P)^2^+1.6287P] where P=(Fo^2^+2Fc^2^)/3'
_refine_ls_weighting_scheme calc
_refine_ls_wR_factor_gt 0.1486
_refine_ls_wR_factor_ref 0.1800
_reflns_number_gt 1823
_reflns_number_total 2789
_reflns_threshold_expression >2sigma(I)
_cod_data_source_file ICA-2020-509-119662.CIF
_cod_data_source_block 1
_cod_original_sg_symbol_H-M P2(1)/c
_cod_database_code 1564434

loop_
_symmetry_equiv_pos_as_xyz
'x, y, z'
'-x, y+1/2, -z+1/2'
'-x, -y, -z'
'x, -y-1/2, z-1/2'

loop_
_atom_site_label
_atom_site_type_symbol
_atom_site_fract_x
_atom_site_fract_y
_atom_site_fract_z
_atom_site_U_iso_or_equiv
_atom_site_adp_type
_atom_site_occupancy
_atom_site_symmetry_multiplicity
_atom_site_calc_flag
_atom_site_refinement_flags
_atom_site_disorder_assembly
_atom_site_disorder_group
Zn1 Zn 0.24387(8) 0.71340(7) 1.09769(5) 0.0339(3) Uani 1 1 d . . .
N3 N -0.0989(6) 0.7972(5) 0.8963(3) 0.0312(12) Uani 1 1 d . . .
N2 N 0.0832(6) 0.5951(5) 1.1197(4) 0.0342(13) Uani 1 1 d . . .
N1 N 0.0743(6) 0.7486(5) 1.0017(3) 0.0304(12) Uani 1 1 d . . .
C7 C -0.1627(7) 0.7102(6) 0.9353(4) 0.0328(15) Uani 1 1 d . . .
C9 C -0.3810(9) 0.7198(8) 0.8280(5) 0.058(2) Uani 1 1 d . . .
H9 H -0.4780 0.6950 0.8039 0.070 Uiso 1 1 calc R . .
C5 C -0.0521(7) 0.5979(5) 1.0651(4) 0.0290(14) Uani 1 1 d . . .
C14 C 0.1531(8) 0.9055(6) 0.9205(4) 0.0359(16) Uani 1 1 d . . .
C13 C 0.0495(8) 0.8171(6) 0.9406(4) 0.0354(16) Uani 1 1 d . . .
C4 C -0.1713(8) 0.5281(6) 1.0732(5) 0.0388(17) Uani 1 1 d . . .
H4 H -0.2630 0.5319 1.0365 0.047 Uiso 1 1 calc R . .
C15 C 0.1062(9) 1.0167(6) 0.9065(5) 0.0403(18) Uani 1 1 d . . .
H15 H 0.0051 1.0364 0.9079 0.048 Uiso 1 1 calc R . .
C1 C 0.0971(8) 0.5220(6) 1.1800(5) 0.0418(18) Uani 1 1 d . . .
H1 H 0.1881 0.5203 1.2173 0.050 Uiso 1 1 calc R . .
C6 C -0.0533(7) 0.6801(5) 1.0012(4) 0.0296(15) Uani 1 1 d . . .
C12 C -0.1682(9) 0.8431(7) 0.8242(4) 0.0448(18) Uani 1 1 d . . .
H12 H -0.1190 0.8988 0.7994 0.054 Uiso 1 1 calc R . .
C3 C -0.1551(9) 0.4522(7) 1.1361(5) 0.049(2) Uani 1 1 d . . .
H3 H -0.2356 0.4043 1.1423 0.059 Uiso 1 1 calc R . .
C8 C -0.3130(8) 0.6728(7) 0.8983(5) 0.0433(18) Uani 1 1 d . . .
H8 H -0.3630 0.6168 0.9224 0.052 Uiso 1 1 calc R . .
C16 C 0.2068(10) 1.0979(6) 0.8907(5) 0.050(2) Uani 1 1 d . . .
H16 H 0.1748 1.1726 0.8816 0.060 Uiso 1 1 calc R . .
C10 C -0.3083(10) 0.8060(7) 0.7902(5) 0.055(2) Uani 1 1 d . . .
H10 H -0.3576 0.8370 0.7418 0.065 Uiso 1 1 calc R . .
C18 C 0.4070(10) 0.9592(8) 0.9034(7) 0.062(3) Uani 1 1 d . . .
H18 H 0.5085 0.9401 0.9025 0.075 Uiso 1 1 calc R . .
C2 C -0.0195(9) 0.4480(6) 1.1893(5) 0.0424(18) Uani 1 1 d . . .
H2 H -0.0057 0.3959 1.2313 0.051 Uiso 1 1 calc R . .
C19 C 0.3051(8) 0.8786(6) 0.9198(5) 0.0454(19) Uani 1 1 d . . .
H19 H 0.3389 0.8047 0.9307 0.054 Uiso 1 1 calc R . .
C17 C 0.3572(11) 1.0673(7) 0.8885(6) 0.057(2) Uani 1 1 d . . .
H17 H 0.4254 1.1218 0.8765 0.068 Uiso 1 1 calc R . .
Cl1 Cl 0.2703(2) 0.85367(18) 1.18525(13) 0.0564(6) Uani 1 1 d . . .
Cl2 Cl 0.4541(2) 0.63110(17) 1.07413(13) 0.0504(6) Uani 1 1 d . . .

loop_
_atom_site_aniso_label
_atom_site_aniso_U_11
_atom_site_aniso_U_22
_atom_site_aniso_U_33
_atom_site_aniso_U_23
_atom_site_aniso_U_13
_atom_site_aniso_U_12
Zn1 0.0242(4) 0.0401(5) 0.0356(5) -0.0032(4) 0.0009(3) 0.0002(3)
N3 0.028(3) 0.033(3) 0.032(3) 0.005(3) 0.000(2) 0.001(2)
N2 0.032(3) 0.036(3) 0.036(4) 0.002(3) 0.010(3) -0.003(2)
N1 0.028(3) 0.033(3) 0.029(3) 0.001(2) 0.003(2) -0.001(2)
C7 0.031(3) 0.033(3) 0.033(4) -0.005(3) 0.003(3) 0.001(3)
C9 0.044(4) 0.071(6) 0.051(5) -0.006(5) -0.019(4) -0.018(4)
C5 0.022(3) 0.031(3) 0.034(4) -0.003(3) 0.006(3) 0.005(3)
C14 0.035(4) 0.040(4) 0.031(4) 0.000(3) 0.002(3) -0.004(3)
C13 0.032(4) 0.034(4) 0.038(4) -0.009(3) 0.000(3) -0.010(3)
C4 0.028(4) 0.038(4) 0.052(5) -0.001(4) 0.010(3) -0.001(3)
C15 0.037(4) 0.039(4) 0.043(5) -0.004(4) 0.001(3) -0.004(3)
C1 0.036(4) 0.049(4) 0.039(4) 0.006(4) 0.002(3) 0.007(3)
C6 0.023(3) 0.035(4) 0.032(4) -0.004(3) 0.006(3) -0.002(3)
C12 0.047(4) 0.052(5) 0.030(4) -0.002(4) -0.007(3) -0.012(4)
C3 0.049(5) 0.051(5) 0.050(5) -0.002(4) 0.017(4) -0.013(4)
C8 0.029(4) 0.052(5) 0.048(5) -0.005(4) 0.004(3) -0.002(3)
C16 0.063(5) 0.031(4) 0.055(5) -0.004(4) 0.010(4) -0.003(4)
C10 0.050(5) 0.061(5) 0.045(5) 0.004(4) -0.012(4) 0.014(4)
C18 0.031(4) 0.066(6) 0.093(8) 0.002(5) 0.020(4) -0.006(4)
C2 0.048(4) 0.047(4) 0.035(4) 0.004(3) 0.014(4) 0.002(4)
C19 0.032(4) 0.030(4) 0.071(6) -0.001(4) 0.003(4) 0.002(3)
C17 0.065(6) 0.052(5) 0.058(6) 0.000(4) 0.020(5) -0.019(4)
Cl1 0.0420(11) 0.0686(13) 0.0537(13) -0.0265(11) -0.0046(9) 0.0128(10)
Cl2 0.0323(9) 0.0530(12) 0.0667(15) -0.0117(10) 0.0108(9) 0.0065(8)

loop_
_atom_type_symbol
_atom_type_description
_atom_type_scat_dispersion_real
_atom_type_scat_dispersion_imag
_atom_type_scat_source
C C 0.0033 0.0016 'International Tables Vol C Tables 4.2.6.8 and 6.1.1.4'
H H 0.0000 0.0000 'International Tables Vol C Tables 4.2.6.8 and 6.1.1.4'
N N 0.0061 0.0033 'International Tables Vol C Tables 4.2.6.8 and 6.1.1.4'
O O 0.0106 0.0060 'International Tables Vol C Tables 4.2.6.8 and 6.1.1.4'
Zn Zn 0.2839 1.4301 'International Tables Vol C Tables 4.2.6.8 and 6.1.1.4'
Cl Cl 0.1484 0.1585 'International Tables Vol C Tables 4.2.6.8 and 6.1.1.4'

loop_
_geom_angle_atom_site_label_1
_geom_angle_atom_site_label_2
_geom_angle_atom_site_label_3
_geom_angle
_geom_angle_site_symmetry_1
_geom_angle_site_symmetry_3
N1 Zn1 N2 81.3(2) . .
N1 Zn1 Cl2 118.15(17) . .
N2 Zn1 Cl2 111.43(17) . .
N1 Zn1 Cl1 110.69(16) . .
N2 Zn1 Cl1 112.29(17) . .
Cl2 Zn1 Cl1 117.52(8) . .
C12 N3 C7 123.8(6) . .
C12 N3 C13 129.1(6) . .
C7 N3 C13 106.9(5) . .
C1 N2 C5 118.7(6) . .
C1 N2 Zn1 127.2(5) . .
C5 N2 Zn1 114.0(4) . .
C13 N1 C6 109.7(6) . .
C13 N1 Zn1 138.7(5) . .
C6 N1 Zn1 111.6(4) . .
C6 C7 N3 106.5(5) . .
C6 C7 C8 137.1(7) . .
N3 C7 C8 116.3(6) . .
C8 C9 C10 121.7(7) . .
C4 C5 N2 121.0(6) . .
C4 C5 C6 125.2(6) . .
N2 C5 C6 113.8(6) . .
C15 C14 C19 118.5(7) . .
C15 C14 C13 122.2(7) . .
C19 C14 C13 119.2(6) . .
N1 C13 N3 109.0(6) . .
N1 C13 C14 127.1(6) . .
N3 C13 C14 123.9(6) . .
C5 C4 C3 119.7(7) . .
C16 C15 C14 120.9(7) . .
N2 C1 C2 122.1(7) . .
C7 C6 N1 107.9(6) . .
C7 C6 C5 132.9(6) . .
N1 C6 C5 119.2(6) . .
C10 C12 N3 118.9(7) . .
C2 C3 C4 119.2(7) . .
C9 C8 C7 119.3(7) . .
C15 C16 C17 119.0(7) . .
C12 C10 C9 120.0(8) . .
C17 C18 C19 119.0(8) . .
C3 C2 C1 119.2(7) . .
C18 C19 C14 121.2(7) . .
C18 C17 C16 121.4(7) . .

loop_
_geom_bond_atom_site_label_1
_geom_bond_atom_site_label_2
_geom_bond_distance
_geom_bond_site_symmetry_2
Zn1 N1 2.045(6) .
Zn1 N2 2.074(5) .
Zn1 Cl2 2.1989(19) .
Zn1 Cl1 2.204(2) .
N3 C12 1.371(9) .
N3 C7 1.394(9) .
N3 C13 1.410(9) .
N2 C1 1.324(9) .
N2 C5 1.374(9) .
N1 C13 1.299(9) .
N1 C6 1.388(8) .
C7 C6 1.384(9) .
C7 C8 1.435(10) .
C9 C8 1.349(11) .
C9 C10 1.417(12) .
C5 C4 1.365(9) .
C5 C6 1.450(9) .
C14 C15 1.385(10) .
C14 C19 1.385(10) .
C14 C13 1.468(9) .
C4 C3 1.378(11) .
C15 C16 1.367(11) .
C1 C2 1.383(10) .
C12 C10 1.344(11) .
C3 C2 1.365(11) .
C16 C17 1.388(12) .
C18 C17 1.358(13) .
C18 C19 1.373(11) .
